data_4509410
loop_
_publ_author_name
'Hudson, Timothy A.'
'Robson, Richard'

_publ_section_title
;
 A New Class of TCNQ Derivatives Easily Generated from TCNQH2Containing
 Discrete TCNQ2&#x2212;Anions and Noncoordinating Cations
;
_journal_issue 4
_journal_name_full 'Crystal Growth &amp; Design'
_journal_page_first 1658
_journal_paper_doi 10.1021/cg801400j
_journal_volume 9
_journal_year 2009
_chemical_formula_moiety '(C12 H4 N4 2-), (C21 H16 N4 O3 Zn 1+)2, (C H4 O)2'
_chemical_formula_sum 'C58 H50 N12 O6 Zn2'
_chemical_formula_weight 1141.84
_chemical_name_systematic
;
 ?
;
_space_group_IT_number 2
_symmetry_cell_setting triclinic
_symmetry_space_group_name_Hall '-P 1'
_symmetry_space_group_name_H-M 'P -1'
_atom_sites_solution_hydrogens geom
_atom_sites_solution_primary direct
_atom_sites_solution_secondary difmap
_audit_creation_method SHELXL-97
_cell_angle_alpha 74.224(3)
_cell_angle_beta 78.567(3)
_cell_angle_gamma 80.703(3)
_cell_formula_units_Z 1
_cell_length_a 9.8168(4)
_cell_length_b 10.8963(4)
_cell_length_c 13.1091(5)
_cell_measurement_reflns_used 7549
_cell_measurement_temperature 130(2)
_cell_measurement_theta_max 72.7871
_cell_measurement_theta_min 4.2406
_cell_volume 1314.00(9)
_computing_cell_refinement
;
CrysAlis RED, Oxford Diffraction Ltd.,
Version 1.171.32.15 (release 10-01-2008 CrysAlis171 .NET)
(compiled Jan 10 2008,16:37:18)
;
_computing_data_collection
;
CrysAlis CCD, Oxford Diffraction Ltd.,
Version 1.171.32.15 (release 10-01-2008 CrysAlis171 .NET)
(compiled Jan 10 2008,16:37:18)
;
_computing_data_reduction
;
CrysAlis RED, Oxford Diffraction Ltd.,
Version 1.171.32.15 (release 10-01-2008 CrysAlis171 .NET)
(compiled Jan 10 2008,16:37:18)
;
_computing_structure_refinement 'SHELXL-97 (Sheldrick, 1997)'
_computing_structure_solution 'SHELXS-97 (Sheldrick, 1997)'
_diffrn_ambient_temperature 130(2)
_diffrn_detector_area_resol_mean 16.0711
_diffrn_measured_fraction_theta_full 0.964
_diffrn_measured_fraction_theta_max 0.964
_diffrn_measurement_device_type 'XCalibur - Oxford Diffraction'
_diffrn_measurement_method '\f & \w'
_diffrn_radiation_monochromator graphite
_diffrn_radiation_source 'fine-focus sealed tube'
_diffrn_radiation_type CuK\a
_diffrn_radiation_wavelength 1.54184
_diffrn_reflns_av_R_equivalents 0.0000
_diffrn_reflns_av_sigmaI/netI 0.0357
_diffrn_reflns_limit_h_max 11
_diffrn_reflns_limit_h_min -11
_diffrn_reflns_limit_k_max 13
_diffrn_reflns_limit_k_min -13
_diffrn_reflns_limit_l_max 15
_diffrn_reflns_limit_l_min -15
_diffrn_reflns_number 20652
_diffrn_reflns_theta_full 67.98
_diffrn_reflns_theta_max 67.98
_diffrn_reflns_theta_min 4.24
_diffrn_standards_decay_% 0
_exptl_absorpt_coefficient_mu 1.653
_exptl_absorpt_correction_type none
_exptl_crystal_colour red
_exptl_crystal_density_diffrn 1.443
_exptl_crystal_density_method 'not measured'
_exptl_crystal_description prism
_exptl_crystal_F_000 590
_exptl_crystal_size_max 0.20
_exptl_crystal_size_mid 0.15
_exptl_crystal_size_min 0.09
_refine_diff_density_max 1.283
_refine_diff_density_min -1.194
_refine_diff_density_rms 0.164
_refine_ls_extinction_method none
_refine_ls_goodness_of_fit_ref 1.124
_refine_ls_hydrogen_treatment constr
_refine_ls_matrix_type full
_refine_ls_number_parameters 362
_refine_ls_number_reflns 20652
_refine_ls_number_restraints 0
_refine_ls_restrained_S_all 1.124
_refine_ls_R_factor_all 0.0981
_refine_ls_R_factor_gt 0.0894
_refine_ls_shift/su_max 0.000
_refine_ls_shift/su_mean 0.000
_refine_ls_structure_factor_coef Fsqd
_refine_ls_weighting_details 'calc w=1/[\s^2^(Fo^2^)+(0.0239P)^2^+10.9825P] where P=(Fo^2^+2Fc^2^)/3'
_refine_ls_weighting_scheme calc
_refine_ls_wR_factor_gt 0.2372
_refine_ls_wR_factor_ref 0.2411
_reflns_number_gt 17817
_reflns_number_total 20652
_reflns_threshold_expression >2sigma(I)
_cod_data_source_file cg801400jsup7.cif
_cod_data_source_block znbip5
_cod_original_sg_symbol_H-M P-1
_cod_database_code 4509410

loop_
_symmetry_equiv_pos_as_xyz
'x, y, z'
'-x, -y, -z'

loop_
_atom_site_label
_atom_site_type_symbol
_atom_site_fract_x
_atom_site_fract_y
_atom_site_fract_z
_atom_site_U_iso_or_equiv
_atom_site_adp_type
_atom_site_occupancy
_atom_site_symmetry_multiplicity
_atom_site_calc_flag
_atom_site_refinement_flags
C30 C 0.9040(6) 0.4785(5) 0.1732(5) 0.0634(16) Uani 1 1 d .
O4A O 0.9329(11) 0.5542(14) 0.2276(16) 0.073(6) Uani 0.62(3) 1 d P
O4B O 0.9789(15) 0.5873(10) 0.153(2) 0.064(6) Uani 0.38(3) 1 d P
C7 C 0.3117(4) 0.2841(3) 0.1018(3) 0.0291(8) Uani 1 1 d .
H7 H 0.2246 0.3145 0.1344 0.035 Uiso 1 1 calc R
C8 C 0.3859(4) 0.3674(4) 0.0169(3) 0.0324(9) Uani 1 1 d .
H8 H 0.3488 0.4522 -0.0071 0.039 Uiso 1 1 calc R
C9 C 0.5151(4) 0.3221(4) -0.0308(3) 0.0342(9) Uani 1 1 d .
H9 H 0.5665 0.3764 -0.0874 0.041 Uiso 1 1 calc R
C10 C 0.5682(4) 0.1950(4) 0.0063(3) 0.0276(8) Uani 1 1 d .
H10 H 0.6547 0.1623 -0.0257 0.033 Uiso 1 1 calc R
C11 C 0.4886(4) 0.1174(3) 0.0926(3) 0.0212(7) Uani 1 1 d .
C12 C 0.5391(4) -0.0187(3) 0.1391(3) 0.0231(7) Uani 1 1 d .
C13 C 0.6741(4) -0.0732(4) 0.1126(3) 0.0283(8) Uani 1 1 d .
H13 H 0.7374 -0.0258 0.0604 0.034 Uiso 1 1 calc R
C14 C 0.7148(4) -0.1986(4) 0.1642(3) 0.0319(9) Uani 1 1 d .
H14 H 0.8054 -0.2366 0.1473 0.038 Uiso 1 1 calc R
C15 C 0.6175(4) -0.2668(4) 0.2418(3) 0.0325(9) Uani 1 1 d .
H15 H 0.6425 -0.3507 0.2789 0.039 Uiso 1 1 calc R
C16 C 0.4827(4) -0.2079(4) 0.2631(3) 0.0281(8) Uani 1 1 d .
H16 H 0.4167 -0.2542 0.3134 0.034 Uiso 1 1 calc R
C17 C 0.3431(4) 0.1201(4) 0.4120(3) 0.0288(8) Uani 1 1 d .
H17 H 0.3835 0.1776 0.3515 0.035 Uiso 1 1 calc R
C18 C 0.3622(4) 0.1266(4) 0.5120(3) 0.0346(9) Uani 1 1 d .
H18 H 0.4145 0.1871 0.5187 0.042 Uiso 1 1 calc R
C19 C 0.3019(4) 0.0415(4) 0.6014(3) 0.0358(9) Uani 1 1 d .
H19 H 0.3137 0.0435 0.6696 0.043 Uiso 1 1 calc R
C20 C 0.2236(4) -0.0472(4) 0.5893(3) 0.0309(9) Uani 1 1 d .
H20 H 0.1812 -0.1044 0.6491 0.037 Uiso 1 1 calc R
C21 C 0.2093(4) -0.0495(3) 0.4864(3) 0.0243(8) Uani 1 1 d .
C22 C 0.1285(4) -0.1403(3) 0.4641(3) 0.0219(7) Uani 1 1 d .
C23 C 0.0463(4) -0.2215(4) 0.5446(3) 0.0299(8) Uani 1 1 d .
H23 H 0.0378 -0.2196 0.6161 0.036 Uiso 1 1 calc R
C24 C -0.0231(4) -0.3057(4) 0.5158(3) 0.0341(9) Uani 1 1 d .
H24 H -0.0762 -0.3629 0.5684 0.041 Uiso 1 1 calc R
C25 C -0.0129(4) -0.3041(4) 0.4100(3) 0.0311(9) Uani 1 1 d .
H25 H -0.0605 -0.3585 0.3897 0.037 Uiso 1 1 calc R
C26 C 0.0701(4) -0.2193(4) 0.3326(3) 0.0290(8) Uani 1 1 d .
H26 H 0.0768 -0.2175 0.2605 0.035 Uiso 1 1 calc R
C27 C 0.0492(4) 0.0942(4) 0.1416(3) 0.0290(8) Uani 1 1 d .
C28 C -0.0588(4) 0.1555(4) 0.0707(3) 0.0392(10) Uani 1 1 d .
H28A H -0.0489 0.1123 0.0144 0.059 Uiso 1 1 calc R
H28B H -0.0459 0.2443 0.0398 0.059 Uiso 1 1 calc R
H28C H -0.1506 0.1492 0.1126 0.059 Uiso 1 1 calc R
N3 N 0.3627(3) 0.1605(3) 0.1380(2) 0.0181(6) Uani 1 1 d .
N4 N 0.4444(3) -0.0855(3) 0.2129(2) 0.0227(6) Uani 1 1 d .
N5 N 0.2688(3) 0.0345(3) 0.3986(2) 0.0246(7) Uani 1 1 d .
N6 N 0.1400(3) -0.1409(3) 0.3597(2) 0.0223(6) Uani 1 1 d .
O1 O 0.0544(3) 0.1382(2) 0.2209(2) 0.0282(6) Uani 1 1 d .
O23 O 0.1383(3) 0.0029(2) 0.1207(2) 0.0291(6) Uani 1 1 d .
Zn1 Zn 0.24456(5) 0.01418(4) 0.24858(4) 0.02263(14) Uani 1 1 d .
C1 C 0.6776(4) 0.5265(4) 0.7246(3) 0.0275(8) Uani 1 1 d .
C2 C 0.5519(4) 0.5699(3) 0.6855(3) 0.0261(8) Uani 1 1 d .
C3 C 0.4507(4) 0.6478(4) 0.7391(3) 0.0305(9) Uani 1 1 d .
C4 C 0.5261(4) 0.5367(3) 0.5906(3) 0.0240(8) Uani 1 1 d .
C5 C 0.6303(4) 0.4677(3) 0.5315(3) 0.0259(8) Uani 1 1 d .
H5 H 0.7185 0.4453 0.5514 0.031 Uiso 1 1 calc R
C6 C 0.3958(4) 0.5678(3) 0.5562(3) 0.0270(8) Uani 1 1 d .
H6 H 0.3243 0.6139 0.5933 0.032 Uiso 1 1 calc R
N1 N 0.7822(4) 0.4891(3) 0.7543(3) 0.0376(8) Uani 1 1 d .
N2 N 0.3677(4) 0.7143(4) 0.7806(3) 0.0442(9) Uani 1 1 d .

loop_
_atom_site_aniso_label
_atom_site_aniso_U_11
_atom_site_aniso_U_22
_atom_site_aniso_U_33
_atom_site_aniso_U_23
_atom_site_aniso_U_13
_atom_site_aniso_U_12
C30 0.050(3) 0.048(3) 0.100(5) -0.021(3) -0.026(3) -0.003(2)
O4A 0.043(5) 0.072(7) 0.125(13) -0.064(8) -0.038(7) 0.026(5)
O4B 0.029(6) 0.042(5) 0.100(15) 0.025(6) -0.018(8) -0.008(4)
C7 0.034(2) 0.0255(19) 0.032(2) -0.0097(16) -0.0100(17) -0.0026(16)
C8 0.042(2) 0.028(2) 0.027(2) -0.0009(16) -0.0105(18) -0.0069(17)
C9 0.044(2) 0.033(2) 0.024(2) 0.0065(17) -0.0065(18) -0.0202(18)
C10 0.026(2) 0.033(2) 0.0228(19) -0.0065(16) -0.0005(15) -0.0050(15)
C11 0.0242(18) 0.0278(18) 0.0141(17) -0.0100(14) 0.0005(14) -0.0062(14)
C12 0.0255(19) 0.0284(19) 0.0180(17) -0.0072(15) -0.0029(14) -0.0088(15)
C13 0.028(2) 0.036(2) 0.0220(19) -0.0113(16) 0.0042(15) -0.0088(16)
C14 0.024(2) 0.038(2) 0.034(2) -0.0156(18) 0.0033(17) -0.0010(16)
C15 0.035(2) 0.027(2) 0.033(2) -0.0068(17) -0.0023(18) 0.0003(16)
C16 0.035(2) 0.030(2) 0.0175(18) -0.0063(15) 0.0024(16) -0.0057(16)
C17 0.031(2) 0.029(2) 0.026(2) -0.0056(16) 0.0007(16) -0.0098(16)
C18 0.038(2) 0.037(2) 0.031(2) -0.0105(18) -0.0064(18) -0.0074(18)
C19 0.039(2) 0.045(2) 0.027(2) -0.0163(19) -0.0061(18) -0.0004(19)
C20 0.033(2) 0.038(2) 0.0179(19) -0.0073(16) 0.0015(16) 0.0006(17)
C21 0.0201(18) 0.0261(19) 0.0227(19) -0.0062(15) 0.0027(14) 0.0019(14)
C22 0.0216(18) 0.0232(18) 0.0158(17) -0.0031(14) 0.0038(14) 0.0009(14)
C23 0.031(2) 0.030(2) 0.024(2) -0.0038(16) 0.0032(16) -0.0037(16)
C24 0.033(2) 0.0197(19) 0.044(3) 0.0010(17) 0.0012(18) -0.0095(16)
C25 0.031(2) 0.0233(19) 0.038(2) -0.0070(17) -0.0018(18) -0.0043(16)
C26 0.029(2) 0.029(2) 0.025(2) -0.0065(16) -0.0007(16) -0.0010(16)
C27 0.0244(19) 0.033(2) 0.028(2) -0.0031(17) 0.0013(16) -0.0119(16)
C28 0.036(2) 0.049(3) 0.037(2) -0.015(2) -0.0099(19) -0.0028(19)
N3 0.0220(15) 0.0169(14) 0.0140(14) -0.0040(11) 0.0039(11) -0.0069(11)
N4 0.0262(16) 0.0240(15) 0.0175(15) -0.0091(12) 0.0030(12) -0.0027(12)
N5 0.0288(17) 0.0266(16) 0.0174(15) -0.0082(12) -0.0001(12) -0.0007(13)
N6 0.0183(15) 0.0236(15) 0.0186(15) -0.0032(12) 0.0073(12) -0.0003(12)
O1 0.0294(14) 0.0338(14) 0.0225(14) -0.0138(11) 0.0001(11) -0.0003(11)
O23 0.0292(14) 0.0288(14) 0.0289(14) -0.0080(11) -0.0011(11) -0.0048(11)
Zn1 0.0235(3) 0.0254(3) 0.0174(2) -0.00739(19) 0.00395(18) -0.00369(19)
C1 0.035(2) 0.0279(19) 0.0224(19) -0.0084(15) -0.0020(16) -0.0119(16)
C2 0.0254(19) 0.0274(19) 0.0246(19) -0.0061(15) -0.0037(15) -0.0015(15)
C3 0.030(2) 0.037(2) 0.024(2) -0.0062(17) -0.0027(17) -0.0064(17)
C4 0.0283(19) 0.0213(18) 0.0206(18) -0.0045(14) -0.0014(15) -0.0021(14)
C5 0.0244(19) 0.0233(18) 0.027(2) -0.0009(15) -0.0051(16) -0.0010(14)
C6 0.028(2) 0.0265(19) 0.024(2) -0.0081(15) -0.0008(16) 0.0008(15)
N1 0.032(2) 0.045(2) 0.041(2) -0.0215(17) -0.0075(16) 0.0013(16)
N2 0.034(2) 0.064(3) 0.043(2) -0.031(2) -0.0099(17) 0.0056(18)

loop_
_atom_type_symbol
_atom_type_description
_atom_type_scat_dispersion_real
_atom_type_scat_dispersion_imag
_atom_type_scat_source
C C 0.0181 0.0091 'International Tables Vol C Tables 4.2.6.8 and 6.1.1.4'
H H 0.0000 0.0000 'International Tables Vol C Tables 4.2.6.8 and 6.1.1.4'
N N 0.0311 0.0180 'International Tables Vol C Tables 4.2.6.8 and 6.1.1.4'
O O 0.0492 0.0322 'International Tables Vol C Tables 4.2.6.8 and 6.1.1.4'
Zn Zn -1.5491 0.6778 'International Tables Vol C Tables 4.2.6.8 and 6.1.1.4'

loop_
_geom_angle_atom_site_label_1
_geom_angle_atom_site_label_2
_geom_angle_atom_site_label_3
_geom_angle
_geom_angle_site_symmetry_1
O4A C30 O4B 41.9(6) .
O4B O4A C30 75.1(9) .
O4A O4B C30 63.1(7) .
N3 C7 C8 121.8(4) .
C9 C8 C7 118.9(4) .
C8 C9 C10 119.6(4) .
C9 C10 C11 118.3(4) .
N3 C11 C10 122.2(3) .
N3 C11 C12 116.0(3) .
C10 C11 C12 121.9(3) .
N4 C12 C13 121.6(3) .
N4 C12 C11 115.0(3) .
C13 C12 C11 123.4(3) .
C12 C13 C14 119.7(4) .
C13 C14 C15 118.7(4) .
C16 C15 C14 119.0(4) .
N4 C16 C15 121.9(4) .
N5 C17 C18 122.8(4) .
C19 C18 C17 118.4(4) .
C18 C19 C20 119.7(4) .
C19 C20 C21 119.0(4) .
N5 C21 C20 121.1(4) .
N5 C21 C22 115.3(3) .
C20 C21 C22 123.6(3) .
N6 C22 C23 121.3(3) .
N6 C22 C21 115.9(3) .
C23 C22 C21 122.8(3) .
C22 C23 C24 118.5(4) .
C25 C24 C23 119.8(4) .
C24 C25 C26 119.0(4) .
N6 C26 C25 121.6(4) .
O23 C27 O1 119.7(4) .
O23 C27 C28 120.8(4) .
O1 C27 C28 119.4(3) .
O23 C27 Zn1 60.64(19) .
O1 C27 Zn1 59.27(19) .
C28 C27 Zn1 173.3(3) .
C11 N3 C7 119.2(3) .
C11 N3 Zn1 114.9(2) .
C7 N3 Zn1 125.2(2) .
C12 N4 C16 119.2(3) .
C12 N4 Zn1 116.9(2) .
C16 N4 Zn1 123.8(2) .
C17 N5 C21 119.0(3) .
C17 N5 Zn1 124.4(3) .
C21 N5 Zn1 116.6(2) .
C26 N6 C22 119.8(3) .
C26 N6 Zn1 125.2(2) .
C22 N6 Zn1 114.1(2) .
C27 O1 Zn1 90.2(2) .
C27 O23 Zn1 89.0(2) .
N5 Zn1 N4 96.88(11) .
N5 Zn1 O1 101.71(10) .
N4 Zn1 O1 158.63(10) .
N5 Zn1 N6 77.28(12) .
N4 Zn1 N6 99.71(11) .
O1 Zn1 N6 94.61(10) .
N5 Zn1 N3 102.36(11) .
N4 Zn1 N3 76.35(11) .
O1 Zn1 N3 89.36(10) .
N6 Zn1 N3 176.01(11) .
N5 Zn1 O23 158.58(11) .
N4 Zn1 O23 102.88(10) .
O1 Zn1 O23 60.81(9) .
N6 Zn1 O23 91.18(11) .
N3 Zn1 O23 90.37(10) .
N5 Zn1 C27 131.57(12) .
N4 Zn1 C27 131.44(12) .
O1 Zn1 C27 30.51(11) .
N6 Zn1 C27 94.75(12) .
N3 Zn1 C27 88.45(11) .
O23 Zn1 C27 30.35(11) .
N1 C1 C2 178.0(4) .
C1 C2 C3 118.2(3) .
C1 C2 C4 121.1(3) .
C3 C2 C4 120.8(3) .
N2 C3 C2 178.2(5) .
C6 C4 C5 116.5(3) .
C6 C4 C2 122.2(3) .
C5 C4 C2 121.3(3) .
C6 C5 C4 121.3(3) 2_666
C5 C6 C4 122.2(3) 2_666

loop_
_geom_bond_atom_site_label_1
_geom_bond_atom_site_label_2
_geom_bond_distance
_geom_bond_site_symmetry_2
C30 O4A 1.321(8) .
C30 O4B 1.431(11) .
O4A O4B 0.989(12) .
C7 N3 1.349(5) .
C7 C8 1.391(6) .
C8 C9 1.376(6) .
C9 C10 1.389(5) .
C10 C11 1.397(5) .
C11 N3 1.333(4) .
C11 C12 1.486(5) .
C12 N4 1.345(5) .
C12 C13 1.380(5) .
C13 C14 1.383(6) .
C14 C15 1.390(6) .
C15 C16 1.385(5) .
C16 N4 1.346(5) .
C17 N5 1.339(5) .
C17 C18 1.382(5) .
C18 C19 1.377(6) .
C19 C20 1.386(6) .
C20 C21 1.391(5) .
C21 N5 1.354(5) .
C21 C22 1.482(5) .
C22 N6 1.352(4) .
C22 C23 1.391(5) .
C23 C24 1.394(6) .
C24 C25 1.366(6) .
C25 C26 1.397(5) .
C26 N6 1.333(5) .
C27 O23 1.265(5) .
C27 O1 1.271(5) .
C27 C28 1.503(5) .
C27 Zn1 2.503(4) .
N3 Zn1 2.159(3) .
N4 Zn1 2.115(3) .
N5 Zn1 2.101(3) .
N6 Zn1 2.159(3) .
O1 Zn1 2.151(3) .
O23 Zn1 2.182(3) .
C1 N1 1.144(5) .
C1 C2 1.393(5) .
C2 C3 1.406(5) .
C2 C4 1.464(5) .
C3 N2 1.154(5) .
C4 C6 1.400(5) .
C4 C5 1.402(5) .
C5 C6 1.388(5) 2_666
C6 C5 1.388(5) 2_666
